data_7225931
loop_
_publ_author_name
'Qu, Xiang-Long'
'Zheng, Xiaoli'
'Li, Xia'

_publ_section_title
;
 A Series of transition metal--organic frameworks: Crystal structures,
 luminescence properties, and sensitizing for luminescent Ln(III) ions in
 aqueous solution
;
_journal_name_full 'RSC Adv.'
_journal_paper_doi 10.1039/C6RA08419B
_journal_year 2016
_chemical_formula_sum 'C44 H46 Co2 N12 O13'
_chemical_formula_weight 1068.79
_space_group_crystal_system monoclinic
_space_group_IT_number 15
_space_group_name_Hall '-C 2yc'
_space_group_name_H-M_alt 'C 1 2/c 1'
_symmetry_space_group_name_Hall '-C 2yc'
_symmetry_space_group_name_H-M 'C 1 2/c 1'
_atom_sites_solution_hydrogens mixed
_audit_creation_method SHELXL-2014/8
_audit_update_record
;
2016-06-24 deposited with the CCDC.
2016-07-13 downloaded from the CCDC.
;
_cell_angle_alpha 90
_cell_angle_beta 97.093(8)
_cell_angle_gamma 90
_cell_formula_units_Z 2
_cell_length_a 20.666(9)
_cell_length_b 14.423(6)
_cell_length_c 8.174(5)
_cell_measurement_reflns_used 1432
_cell_measurement_temperature 100(2)
_cell_measurement_theta_max 27.72
_cell_measurement_theta_min 1.73
_cell_volume 2418(2)
_computing_cell_refinement 'Bruker SMART'
_computing_data_collection 'Bruker SMART'
_computing_data_reduction 'Bruker SAINT'
_computing_molecular_graphics 'Bruker SHELXTL'
_computing_publication_material 'Bruker SHELXTL'
_computing_structure_refinement 'SHELXL-2014/8 (Sheldrick, 2014)'
_computing_structure_solution 'SHELXS-97 (Sheldrick, 1990)'
_diffrn_ambient_temperature 100(2)
_diffrn_measured_fraction_theta_full 1.000
_diffrn_measured_fraction_theta_max 0.995
_diffrn_measurement_device_type 'CCD area detector'
_diffrn_measurement_method 'phi and omega scans'
_diffrn_radiation_type MoK\a
_diffrn_radiation_wavelength 0.71073
_diffrn_reflns_av_R_equivalents 0.0421
_diffrn_reflns_av_unetI/netI 0.0424
_diffrn_reflns_Laue_measured_fraction_full 1.000
_diffrn_reflns_Laue_measured_fraction_max 0.995
_diffrn_reflns_limit_h_max 26
_diffrn_reflns_limit_h_min -25
_diffrn_reflns_limit_k_max 18
_diffrn_reflns_limit_k_min -18
_diffrn_reflns_limit_l_max 7
_diffrn_reflns_limit_l_min -10
_diffrn_reflns_number 8254
_diffrn_reflns_point_group_measured_fraction_full 1.000
_diffrn_reflns_point_group_measured_fraction_max 0.995
_diffrn_reflns_theta_full 25.242
_diffrn_reflns_theta_max 27.717
_diffrn_reflns_theta_min 1.726
_diffrn_source 'fine-focus sealed tube'
_exptl_absorpt_coefficient_mu 0.762
_exptl_absorpt_correction_T_max 0.8625
_exptl_absorpt_correction_T_min 0.7763
_exptl_absorpt_correction_type multi-scan
_exptl_absorpt_process_details SADABS
_exptl_crystal_colour colourless
_exptl_crystal_density_diffrn 1.468
_exptl_crystal_description block
_exptl_crystal_F_000 1104
_exptl_crystal_size_max 0.350
_exptl_crystal_size_mid 0.200
_exptl_crystal_size_min 0.200
_refine_diff_density_max 0.392
_refine_diff_density_min -0.418
_refine_diff_density_rms 0.068
_refine_ls_extinction_method none
_refine_ls_goodness_of_fit_ref 1.061
_refine_ls_hydrogen_treatment constr
_refine_ls_matrix_type full
_refine_ls_number_parameters 165
_refine_ls_number_reflns 2844
_refine_ls_number_restraints 0
_refine_ls_restrained_S_all 1.061
_refine_ls_R_factor_all 0.0345
_refine_ls_R_factor_gt 0.0312
_refine_ls_shift/su_max 0.004
_refine_ls_shift/su_mean 0.001
_refine_ls_structure_factor_coef Fsqd
_refine_ls_weighting_details 'w=1/[\s^2^(Fo^2^)+(0.0318P)^2^+2.2079P] where P=(Fo^2^+2Fc^2^)/3'
_refine_ls_weighting_scheme calc
_refine_ls_wR_factor_gt 0.0788
_refine_ls_wR_factor_ref 0.0809
_reflns_Friedel_coverage 0.000
_reflns_number_gt 2570
_reflns_number_total 2844
_reflns_threshold_expression 'I > 2\s(I)'
_cod_data_source_file c6ra08419b2.cif
_cod_data_source_block 7
_cod_depositor_comments
;
The following automatic conversions were performed:

'_exptl_absorpt_correction_type' value 'Multi-scan' changed to
'multi-scan' according to
/usr/data/users/saulius/crontab/automatic-downloads/rss-feeds/RSC/lib/dictionaries/cif_core.dic
dictionary named 'cif_core.dic' version 2.4.2 from 2011-04-26.

Automatic conversion script
Id: cif_fix_values 4268 2015-11-12 08:31:59Z antanas 
;
_cod_database_code 7225931
_shelx_shelxl_version_number 2014/8
_shelx_space_group_comment
;
The symmetry employed for this shelxl refinement is uniquely defined
by the following loop, which should always be used as a source of
symmetry information in preference to the above space-group names.
They are only intended as comments.
;
_shelx_estimated_absorpt_t_min 0.776
_shelx_estimated_absorpt_t_max 0.863

loop_
_space_group_symop_operation_xyz
'x, y, z'
'-x, y, -z+1/2'
'x+1/2, y+1/2, z'
'-x+1/2, y+1/2, -z+1/2'
'-x, -y, -z'
'x, -y, z-1/2'
'-x+1/2, -y+1/2, -z'
'x+1/2, -y+1/2, z-1/2'

loop_
_atom_site_label
_atom_site_type_symbol
_atom_site_fract_x
_atom_site_fract_y
_atom_site_fract_z
_atom_site_U_iso_or_equiv
_atom_site_adp_type
_atom_site_occupancy
_atom_site_site_symmetry_order
_atom_site_calc_flag
_atom_site_refinement_flags_posn
_atom_site_refinement_flags_adp
_atom_site_refinement_flags_occupancy
C1 C 0.07602(7) 0.79880(11) 1.05227(19) 0.0168(3) Uani 1 1 d . . .
C2 C 0.09534(7) 0.72028(11) 0.94555(18) 0.0153(3) Uani 1 1 d . . .
C3 C 0.15484(8) 0.67486(12) 0.9934(2) 0.0212(3) Uani 1 1 d . . .
H3 H 0.1822 0.6958 1.0881 0.025 Uiso 1 1 calc R U .
C4 C 0.17423(9) 0.60044(12) 0.9055(2) 0.0251(4) Uani 1 1 d . . .
H4 H 0.2152 0.5717 0.9379 0.030 Uiso 1 1 calc R U .
C5 C 0.13407(9) 0.56770(12) 0.7704(2) 0.0249(4) Uani 1 1 d . . .
H5 H 0.1468 0.5148 0.7128 0.030 Uiso 1 1 calc R U .
C6 C 0.07522(9) 0.61117(11) 0.7175(2) 0.0212(3) Uani 1 1 d . . .
H6 H 0.0480 0.5894 0.6231 0.025 Uiso 1 1 calc R U .
C7 C 0.05703(7) 0.68716(10) 0.80585(18) 0.0149(3) Uani 1 1 d . . .
C15 C 0.14989(7) 0.92404(11) 0.7823(2) 0.0183(3) Uani 1 1 d . . .
H15 H 0.1493 0.9428 0.8935 0.022 Uiso 1 1 calc R U .
C16 C 0.11718(7) 0.87544(10) 0.54344(19) 0.0133(3) Uani 1 1 d . . .
H16 H 0.0914 0.8524 0.4478 0.016 Uiso 1 1 calc R U .
C17 C 0.22583(8) 0.87549(10) 0.4343(2) 0.0165(3) Uani 1 1 d . . .
H17A H 0.2530 0.9311 0.4227 0.020 Uiso 1 1 calc R U .
H17B H 0.2007 0.8624 0.3257 0.020 Uiso 1 1 calc R U .
C18 C 0.26959(7) 0.79336(10) 0.48673(19) 0.0152(3) Uani 1 1 d . . .
H18A H 0.2976 0.8089 0.5903 0.018 Uiso 1 1 calc R U .
H18B H 0.2984 0.7810 0.4009 0.018 Uiso 1 1 calc R U .
Co1 Co 0.0000 0.89002(2) 0.7500 0.01008(9) Uani 1 2 d S T P
N1 N 0.09545(6) 0.89423(8) 0.68557(16) 0.0127(3) Uani 1 1 d . . .
N2 N 0.20334(6) 0.92485(10) 0.70957(17) 0.0196(3) Uani 1 1 d . . .
N3 N 0.18088(6) 0.89385(8) 0.55521(16) 0.0133(3) Uani 1 1 d . . .
O1 O 0.03679(5) 0.86185(7) 0.98958(13) 0.0144(2) Uani 1 1 d . . .
O2 O 0.09975(7) 0.79827(11) 1.19719(16) 0.0409(4) Uani 1 1 d . . .
O3 O 0.0000 0.73585(10) 0.7500 0.0161(3) Uani 1 2 d S T P
O4 O 0.0000 1.03193(10) 0.7500 0.0157(3) Uani 1 2 d S T P
H4A H 0.0155 1.0611 0.6810 0.024 Uiso 1 1 d R U .
O5 O 1.0000 0.6246(6) 0.2500 0.136(4) Uani 0.5 2 d S T P
H5A H 0.9665 0.6579 0.2447 0.204 Uiso 0.25 1 d R U P
H5B H 1.0312 0.6572 0.2221 0.204 Uiso 0.25 1 d R U P

loop_
_atom_site_aniso_label
_atom_site_aniso_U_11
_atom_site_aniso_U_22
_atom_site_aniso_U_33
_atom_site_aniso_U_23
_atom_site_aniso_U_13
_atom_site_aniso_U_12
C1 0.0157(7) 0.0217(8) 0.0132(7) -0.0012(6) 0.0018(6) 0.0036(6)
C2 0.0176(7) 0.0173(7) 0.0115(7) 0.0023(5) 0.0039(6) 0.0052(6)
C3 0.0219(8) 0.0249(8) 0.0168(8) 0.0049(6) 0.0029(6) 0.0085(7)
C4 0.0252(9) 0.0237(9) 0.0284(9) 0.0086(7) 0.0111(7) 0.0130(7)
C5 0.0326(9) 0.0154(8) 0.0298(9) 0.0007(7) 0.0169(7) 0.0064(7)
C6 0.0284(9) 0.0160(8) 0.0202(8) -0.0018(6) 0.0071(7) 0.0001(6)
C7 0.0180(7) 0.0130(7) 0.0142(7) 0.0032(5) 0.0042(6) 0.0030(5)
C15 0.0151(7) 0.0205(8) 0.0202(8) -0.0102(6) 0.0056(6) -0.0039(6)
C16 0.0132(7) 0.0132(7) 0.0137(7) 0.0008(5) 0.0020(5) 0.0027(5)
C17 0.0178(7) 0.0149(7) 0.0190(8) 0.0030(6) 0.0115(6) 0.0038(6)
C18 0.0144(7) 0.0135(7) 0.0190(8) 0.0017(6) 0.0074(6) 0.0022(6)
Co1 0.01035(15) 0.01031(15) 0.00986(15) 0.000 0.00236(10) 0.000
N1 0.0127(6) 0.0121(6) 0.0137(6) -0.0021(4) 0.0037(5) 0.0003(4)
N2 0.0160(6) 0.0203(7) 0.0232(7) -0.0096(5) 0.0058(5) -0.0041(5)
N3 0.0138(6) 0.0115(6) 0.0157(6) 0.0000(5) 0.0058(5) 0.0020(5)
O1 0.0170(5) 0.0150(5) 0.0115(5) -0.0005(4) 0.0029(4) 0.0035(4)
O2 0.0495(9) 0.0549(10) 0.0147(6) -0.0113(6) -0.0102(6) 0.0322(7)
O3 0.0164(7) 0.0116(7) 0.0187(8) 0.000 -0.0047(6) 0.000
O4 0.0219(8) 0.0107(7) 0.0168(7) 0.000 0.0117(6) 0.000
O5 0.141(8) 0.078(6) 0.204(12) 0.000 0.078(8) 0.000

loop_
_atom_type_symbol
_atom_type_description
_atom_type_scat_dispersion_real
_atom_type_scat_dispersion_imag
_atom_type_scat_source
C C 0.0033 0.0016 'International Tables Vol C Tables 4.2.6.8 and 6.1.1.4'
H H 0.0000 0.0000 'International Tables Vol C Tables 4.2.6.8 and 6.1.1.4'
Co Co 0.3494 0.9721 'International Tables Vol C Tables 4.2.6.8 and 6.1.1.4'
N N 0.0061 0.0033 'International Tables Vol C Tables 4.2.6.8 and 6.1.1.4'
O O 0.0106 0.0060 'International Tables Vol C Tables 4.2.6.8 and 6.1.1.4'

loop_
_geom_angle_atom_site_label_1
_geom_angle_atom_site_label_2
_geom_angle_atom_site_label_3
_geom_angle
_geom_angle_site_symmetry_1
_geom_angle_site_symmetry_3
O2 C1 O1 123.29(15) . .
O2 C1 C2 116.76(14) . .
O1 C1 C2 119.95(14) . .
C7 C2 C3 117.27(14) . .
C7 C2 C1 124.49(14) . .
C3 C2 C1 118.19(14) . .
C4 C3 C2 121.22(17) . .
C4 C3 H3 119.4 . .
C2 C3 H3 119.4 . .
C3 C4 C5 119.93(16) . .
C3 C4 H4 120.0 . .
C5 C4 H4 120.0 . .
C4 C5 C6 120.74(16) . .
C4 C5 H5 119.6 . .
C6 C5 H5 119.6 . .
C5 C6 C7 118.51(17) . .
C5 C6 H6 120.7 . .
C7 C6 H6 120.7 . .
C6 C7 C2 122.29(15) . .
C6 C7 O3 119.83(14) . .
C2 C7 O3 117.81(13) . .
N2 C15 N1 114.80(14) . .
N2 C15 H15 122.6 . .
N1 C15 H15 122.6 . .
N1 C16 N3 109.53(14) . .
N1 C16 H16 125.2 . .
N3 C16 H16 125.2 . .
N3 C17 C18 110.88(12) . .
N3 C17 H17A 109.5 . .
C18 C17 H17A 109.5 . .
N3 C17 H17B 109.5 . .
C18 C17 H17B 109.5 . .
H17A C17 H17B 108.1 . .
C17 C18 C18 111.88(16) . 7_566
C17 C18 H18A 109.2 . .
C18 C18 H18A 109.2 7_566 .
C17 C18 H18B 109.2 . .
C18 C18 H18B 109.2 7_566 .
H18A C18 H18B 107.9 . .
O4 Co1 O1 101.42(3) . 2_556
O4 Co1 O1 101.42(3) . .
O1 Co1 O1 157.16(6) 2_556 .
O4 Co1 N1 88.35(3) . 2_556
O1 Co1 N1 89.79(5) 2_556 2_556
O1 Co1 N1 90.87(5) . 2_556
O4 Co1 N1 88.35(3) . .
O1 Co1 N1 90.87(5) 2_556 .
O1 Co1 N1 89.79(5) . .
N1 Co1 N1 176.70(7) 2_556 .
O4 Co1 O3 180.0 . .
O1 Co1 O3 78.58(3) 2_556 .
O1 Co1 O3 78.58(3) . .
N1 Co1 O3 91.65(3) 2_556 .
N1 Co1 O3 91.65(3) . .
C16 N1 C15 103.20(13) . .
C16 N1 Co1 130.06(11) . .
C15 N1 Co1 126.61(10) . .
C15 N2 N3 101.88(13) . .
C16 N3 N2 110.59(12) . .
C16 N3 C17 128.22(14) . .
N2 N3 C17 120.83(13) . .
C1 O1 Co1 131.55(10) . .
C7 O3 C7 119.75(17) . 2_556
C7 O3 Co1 120.13(8) . .
C7 O3 Co1 120.13(8) 2_556 .
Co1 O4 H4A 121.7 . .
H5A O5 H5B 108.6 . .

loop_
_geom_bond_atom_site_label_1
_geom_bond_atom_site_label_2
_geom_bond_distance
_geom_bond_site_symmetry_2
C1 O2 1.225(2) .
C1 O1 1.2822(19) .
C1 C2 1.513(2) .
C2 C7 1.391(2) .
C2 C3 1.406(2) .
C3 C4 1.378(2) .
C3 H3 0.9500 .
C4 C5 1.381(3) .
C4 H4 0.9500 .
C5 C6 1.389(3) .
C5 H5 0.9500 .
C6 C7 1.389(2) .
C6 H6 0.9500 .
C7 O3 1.3992(17) .
C15 N2 1.317(2) .
C15 N1 1.362(2) .
C15 H15 0.9500 .
C16 N1 1.324(2) .
C16 N3 1.335(2) .
C16 H16 0.9500 .
C17 N3 1.4617(19) .
C17 C18 1.520(2) .
C17 H17A 0.9900 .
C17 H17B 0.9900 .
C18 C18 1.520(3) 7_566
C18 H18A 0.9900 .
C18 H18B 0.9900 .
Co1 O4 2.0468(17) .
Co1 O1 2.0519(15) 2_556
Co1 O1 2.0519(15) .
Co1 N1 2.1045(15) 2_556
Co1 N1 2.1045(15) .
Co1 O3 2.2236(18) .
N2 N3 1.365(2) .
O3 C7 1.3992(17) 2_556
O4 H4A 0.8016 .
O5 H5A 0.8402 .
O5 H5B 0.8512 .

loop_
_geom_torsion_atom_site_label_1
_geom_torsion_atom_site_label_2
_geom_torsion_atom_site_label_3
_geom_torsion_atom_site_label_4
_geom_torsion
_geom_torsion_site_symmetry_4
O2 C1 C2 C7 153.04(17) .
O1 C1 C2 C7 -27.2(2) .
O2 C1 C2 C3 -24.4(2) .
O1 C1 C2 C3 155.37(15) .
C7 C2 C3 C4 -0.2(2) .
C1 C2 C3 C4 177.43(15) .
C2 C3 C4 C5 -1.8(3) .
C3 C4 C5 C6 2.5(3) .
C4 C5 C6 C7 -1.3(3) .
C5 C6 C7 C2 -0.7(2) .
C5 C6 C7 O3 176.12(14) .
C3 C2 C7 C6 1.4(2) .
C1 C2 C7 C6 -176.03(15) .
C3 C2 C7 O3 -175.46(13) .
C1 C2 C7 O3 7.1(2) .
N3 C17 C18 C18 56.8(2) 7_566
N3 C16 N1 C15 -0.46(16) .
N3 C16 N1 Co1 175.52(10) .
N2 C15 N1 C16 0.01(19) .
N2 C15 N1 Co1 -176.16(11) .
N1 C15 N2 N3 0.43(19) .
N1 C16 N3 N2 0.77(17) .
N1 C16 N3 C17 173.79(13) .
C15 N2 N3 C16 -0.71(17) .
C15 N2 N3 C17 -174.33(13) .
C18 C17 N3 C16 -105.17(18) .
C18 C17 N3 N2 67.23(18) .
O2 C1 O1 Co1 170.55(13) .
C2 C1 O1 Co1 -9.1(2) .
C6 C7 O3 C7 44.07(12) 2_556
C2 C7 O3 C7 -139.01(15) 2_556
C6 C7 O3 Co1 -135.93(12) .
C2 C7 O3 Co1 40.99(15) .
